data_4079811
loop_
_publ_author_name
'Mori, Shotaro'
'Mochida, Tomoyuki'

_publ_section_title
;
 Organometallic Ionic Liquids from Cationic Arene--Ruthenium Complexes
;
_journal_issue 3
_journal_name_full Organometallics
_journal_page_first 780
_journal_paper_doi 10.1021/om300847s
_journal_volume 32
_journal_year 2013
_chemical_formula_moiety 'C13 H22 Cl Ru S2, F6 P'
_chemical_formula_sum 'C13 H22 Cl F6 P Ru S2'
_chemical_formula_weight 523.92
_chemical_name_systematic
;
 ?
;
_space_group_IT_number 14
_symmetry_cell_setting monoclinic
_symmetry_space_group_name_Hall '-P 2ybc'
_symmetry_space_group_name_H-M 'P 1 21/c 1'
_atom_sites_solution_hydrogens geom
_atom_sites_solution_primary direct
_atom_sites_solution_secondary difmap
_audit_creation_method SHELXL-97
_cell_angle_alpha 90.00
_cell_angle_beta 109.497(2)
_cell_angle_gamma 90.00
_cell_formula_units_Z 4
_cell_length_a 8.3913(13)
_cell_length_b 23.193(4)
_cell_length_c 10.4686(17)
_cell_measurement_reflns_used 6123
_cell_measurement_temperature 100
_cell_measurement_theta_max 27.47
_cell_measurement_theta_min 2.24
_cell_volume 1920.6(5)
_computing_cell_refinement 'APEX2 (Bruker AXS, 2006)'
_computing_data_collection 'APEX2 (Bruker AXS, 2006)'
_computing_data_reduction 'SAINT (Bruker AXS, 2004)'
_computing_molecular_graphics 'XSHEL (Bruker AXS,2002)'
_computing_publication_material 'XCIF (Bruker AXS, 2001)'
_computing_structure_refinement 'SHELXL-97 (Sheldrick, 1997)'
_computing_structure_solution 'SHELXS-97 (Sheldrick, 1997)'
_diffrn_ambient_temperature 100
_diffrn_detector_area_resol_mean 8.333
_diffrn_measured_fraction_theta_full 0.983
_diffrn_measured_fraction_theta_max 0.983
_diffrn_measurement_device_type 'Bruker APEXII CCD area detector'
_diffrn_measurement_method 'phi and omega scans'
_diffrn_radiation_monochromator 'Bruker Helios multilayer confocal mirror'
_diffrn_radiation_source 'Bruker TXS fine-focus rotating anode'
_diffrn_radiation_type MoK\a
_diffrn_radiation_wavelength 0.71073
_diffrn_reflns_av_R_equivalents 0.0192
_diffrn_reflns_av_sigmaI/netI 0.0240
_diffrn_reflns_limit_h_max 10
_diffrn_reflns_limit_h_min -7
_diffrn_reflns_limit_k_max 29
_diffrn_reflns_limit_k_min -29
_diffrn_reflns_limit_l_max 11
_diffrn_reflns_limit_l_min -13
_diffrn_reflns_number 10794
_diffrn_reflns_theta_full 27.50
_diffrn_reflns_theta_max 27.50
_diffrn_reflns_theta_min 2.24
_exptl_absorpt_coefficient_mu 1.305
_exptl_absorpt_correction_T_max 0.8283
_exptl_absorpt_correction_T_min 0.6581
_exptl_absorpt_correction_type empirical
_exptl_absorpt_process_details
;
SADABS Sheldrick 1996
;
_exptl_crystal_colour orange
_exptl_crystal_density_diffrn 1.812
_exptl_crystal_density_method 'not measured'
_exptl_crystal_description prism
_exptl_crystal_F_000 1048
_exptl_crystal_size_max 0.35
_exptl_crystal_size_mid 0.29
_exptl_crystal_size_min 0.15
_refine_diff_density_max 0.471
_refine_diff_density_min -0.315
_refine_diff_density_rms 0.069
_refine_ls_extinction_coef 0.00060(13)
_refine_ls_extinction_expression Fc^*^=kFc[1+0.001xFc^2^\l^3^/sin(2\q)]^-1/4^
_refine_ls_extinction_method SHELXL
_refine_ls_goodness_of_fit_ref 1.035
_refine_ls_hydrogen_treatment constr
_refine_ls_matrix_type full
_refine_ls_number_parameters 223
_refine_ls_number_reflns 4333
_refine_ls_number_restraints 0
_refine_ls_restrained_S_all 1.035
_refine_ls_R_factor_all 0.0249
_refine_ls_R_factor_gt 0.0226
_refine_ls_shift/su_max 0.002
_refine_ls_shift/su_mean 0.000
_refine_ls_structure_factor_coef Fsqd
_refine_ls_weighting_details 'calc w=1/[\s^2^(Fo^2^)+(0.0227P)^2^+1.3538P] where P=(Fo^2^+2Fc^2^)/3'
_refine_ls_weighting_scheme calc
_refine_ls_wR_factor_gt 0.0520
_refine_ls_wR_factor_ref 0.0531
_reflns_number_gt 4000
_reflns_number_total 4333
_reflns_threshold_expression >2\s(I)
_cod_data_source_file om300847s_si_002.cif
_cod_data_source_block '[4a][PF6]'
_cod_depositor_comments
;
The following automatic conversions were performed:

'_symmetry_cell_setting' value 'Monoclinic' changed to 'monoclinic'
according to /home/saulius/struct/CIF-dictionaries/cif_core.dic
dictionary named 'cif_core.dic' version 2.4.2 from 2011-04-26.

Automatic conversion script
Id: cif_fix_values 1891 2012-01-12 08:04:46Z andrius 
;
_cod_original_sg_symbol_H-M 'P 21/c'
_cod_database_code 4079811

loop_
_symmetry_equiv_pos_as_xyz
'x, y, z'
'-x, y+1/2, -z+1/2'
'-x, -y, -z'
'x, -y-1/2, z-1/2'

loop_
_atom_site_label
_atom_site_type_symbol
_atom_site_fract_x
_atom_site_fract_y
_atom_site_fract_z
_atom_site_U_iso_or_equiv
_atom_site_adp_type
_atom_site_occupancy
_atom_site_symmetry_multiplicity
_atom_site_calc_flag
_atom_site_refinement_flags
Ru1 Ru 0.270842(18) 0.620818(6) 0.560516(15) 0.01253(5) Uani 1 1 d .
S2 S 0.56706(6) 0.60533(2) 0.61369(5) 0.01634(10) Uani 1 1 d .
P1 P 0.70888(7) 0.66209(2) 0.11328(6) 0.02156(12) Uani 1 1 d .
C12 C 0.5428(2) 0.61137(9) 0.4354(2) 0.0201(4) Uani 1 1 d .
H12A H 0.5398 0.5729 0.3936 0.024 Uiso 1 1 calc R
H12B H 0.6355 0.6343 0.4221 0.024 Uiso 1 1 calc R
C8 C 0.1376(3) 0.54074(8) 0.7742(2) 0.0192(4) Uani 1 1 d .
H8 H 0.0966 0.5114 0.7005 0.023 Uiso 1 1 calc R
C4 C 0.2699(2) 0.64002(8) 0.7667(2) 0.0171(4) Uani 1 1 d .
H4 H 0.3704 0.6287 0.8459 0.021 Uiso 1 1 calc R
C3 C 0.1440(2) 0.59828(8) 0.70842(19) 0.0156(4) Uani 1 1 d .
C13 C 0.6750(3) 0.67200(9) 0.6788(2) 0.0240(4) Uani 1 1 d .
H13A H 0.7913 0.6701 0.6779 0.036 Uiso 1 1 calc R
H13B H 0.6765 0.6779 0.7718 0.036 Uiso 1 1 calc R
H13C H 0.6158 0.7042 0.6218 0.036 Uiso 1 1 calc R
C2 C 0.0201(2) 0.61152(8) 0.5789(2) 0.0167(4) Uani 1 1 d .
H2 H -0.0555 0.5800 0.5274 0.020 Uiso 1 1 calc R
C1 C 0.0237(2) 0.66384(8) 0.5126(2) 0.0176(4) Uani 1 1 d .
H1 H -0.0487 0.6682 0.4156 0.021 Uiso 1 1 calc R
C7 C 0.1605(3) 0.76006(9) 0.4950(2) 0.0246(4) Uani 1 1 d .
H7A H 0.0861 0.7890 0.5137 0.037 Uiso 1 1 calc R
H7B H 0.1230 0.7520 0.3976 0.037 Uiso 1 1 calc R
H7C H 0.2767 0.7747 0.5244 0.037 Uiso 1 1 calc R
C5 C 0.2761(2) 0.69290(8) 0.6980(2) 0.0172(4) Uani 1 1 d .
H5 H 0.3799 0.7174 0.7313 0.021 Uiso 1 1 calc R
C6 C 0.1539(2) 0.70547(8) 0.5709(2) 0.0175(4) Uani 1 1 d .
C11 C 0.2335(3) 0.60490(10) 0.2179(2) 0.0272(5) Uani 1 1 d .
H11A H 0.2933 0.6080 0.1522 0.041 Uiso 1 1 calc R
H11B H 0.1172 0.6187 0.1765 0.041 Uiso 1 1 calc R
H11C H 0.2321 0.5645 0.2451 0.041 Uiso 1 1 calc R
C10 C 0.3090(3) 0.52071(9) 0.8697(2) 0.0301(5) Uani 1 1 d .
H10A H 0.3912 0.5210 0.8216 0.045 Uiso 1 1 calc R
H10B H 0.2988 0.4815 0.9011 0.045 Uiso 1 1 calc R
H10C H 0.3473 0.5468 0.9477 0.045 Uiso 1 1 calc R
C9 C 0.0074(3) 0.54436(10) 0.8473(2) 0.0288(5) Uani 1 1 d .
H9A H 0.0411 0.5745 0.9168 0.043 Uiso 1 1 calc R
H9B H 0.0016 0.5072 0.8902 0.043 Uiso 1 1 calc R
H9C H -0.1037 0.5537 0.7818 0.043 Uiso 1 1 calc R
F2 F 0.81000(18) 0.61652(5) 0.22628(14) 0.0349(3) Uani 1 1 d .
F1 F 0.6537(2) 0.69588(6) 0.22505(14) 0.0390(3) Uani 1 1 d .
F5 F 0.54397(19) 0.62324(6) 0.08097(18) 0.0496(4) Uani 1 1 d .
F4 F 0.60628(19) 0.70766(6) 0.00032(13) 0.0369(3) Uani 1 1 d .
F6 F 0.7635(3) 0.62827(7) 0.00350(18) 0.0665(6) Uani 1 1 d .
F3 F 0.87307(19) 0.70185(7) 0.1500(2) 0.0539(5) Uani 1 1 d .
S1 S 0.34044(6) 0.64821(2) 0.36530(5) 0.01801(10) Uani 1 1 d .
Cl1 Cl 0.26154(6) 0.522607(19) 0.48858(5) 0.02042(11) Uani 1 1 d .

loop_
_atom_site_aniso_label
_atom_site_aniso_U_11
_atom_site_aniso_U_22
_atom_site_aniso_U_33
_atom_site_aniso_U_23
_atom_site_aniso_U_13
_atom_site_aniso_U_12
Ru1 0.01324(8) 0.01100(8) 0.01440(8) -0.00070(5) 0.00603(6) 0.00050(5)
S2 0.0154(2) 0.0150(2) 0.0194(2) 0.00040(18) 0.00695(18) 0.00124(17)
P1 0.0230(3) 0.0204(3) 0.0201(3) -0.0004(2) 0.0057(2) 0.0012(2)
C12 0.0179(10) 0.0234(10) 0.0213(10) 0.0005(8) 0.0096(8) 0.0036(8)
C8 0.0236(10) 0.0160(9) 0.0169(10) 0.0013(7) 0.0052(8) -0.0040(8)
C4 0.0185(9) 0.0165(9) 0.0177(10) -0.0025(7) 0.0079(8) 0.0013(7)
C3 0.0163(9) 0.0163(9) 0.0163(9) -0.0007(7) 0.0082(7) 0.0010(7)
C13 0.0206(10) 0.0221(10) 0.0311(12) -0.0069(9) 0.0110(9) -0.0063(8)
C2 0.0138(9) 0.0203(9) 0.0180(10) -0.0020(7) 0.0081(7) 0.0000(7)
C1 0.0162(9) 0.0214(10) 0.0176(10) 0.0011(8) 0.0089(8) 0.0051(7)
C7 0.0307(11) 0.0164(10) 0.0307(12) 0.0059(8) 0.0154(9) 0.0056(8)
C5 0.0194(10) 0.0150(9) 0.0206(10) -0.0051(7) 0.0114(8) -0.0003(7)
C6 0.0209(10) 0.0137(9) 0.0224(10) -0.0006(7) 0.0131(8) 0.0051(7)
C11 0.0291(12) 0.0339(12) 0.0184(11) -0.0047(9) 0.0077(9) 0.0027(9)
C10 0.0331(12) 0.0177(10) 0.0330(13) 0.0054(9) 0.0023(10) 0.0000(9)
C9 0.0341(12) 0.0337(12) 0.0217(11) 0.0034(9) 0.0133(10) -0.0082(10)
F2 0.0363(8) 0.0239(7) 0.0323(8) 0.0022(5) -0.0050(6) 0.0042(5)
F1 0.0668(10) 0.0268(7) 0.0307(8) 0.0038(6) 0.0260(7) 0.0110(7)
F5 0.0338(8) 0.0335(8) 0.0631(11) 0.0064(7) -0.0082(7) -0.0118(6)
F4 0.0537(9) 0.0280(7) 0.0225(7) 0.0044(5) 0.0041(6) 0.0088(6)
F6 0.1223(17) 0.0493(10) 0.0440(10) 0.0041(8) 0.0490(11) 0.0379(10)
F3 0.0308(8) 0.0467(9) 0.0835(13) 0.0145(9) 0.0182(8) -0.0108(7)
S1 0.0205(2) 0.0181(2) 0.0180(2) 0.00183(18) 0.00983(19) 0.00390(18)
Cl1 0.0225(2) 0.0130(2) 0.0280(3) -0.00478(18) 0.01133(19) -0.00141(17)

loop_
_atom_type_symbol
_atom_type_description
_atom_type_scat_dispersion_real
_atom_type_scat_dispersion_imag
_atom_type_scat_source
C C 0.0033 0.0016 'International Tables Vol C Tables 4.2.6.8 and 6.1.1.4'
H H 0.0000 0.0000 'International Tables Vol C Tables 4.2.6.8 and 6.1.1.4'
F F 0.0171 0.0103 'International Tables Vol C Tables 4.2.6.8 and 6.1.1.4'
P P 0.1023 0.0942 'International Tables Vol C Tables 4.2.6.8 and 6.1.1.4'
S S 0.1246 0.1234 'International Tables Vol C Tables 4.2.6.8 and 6.1.1.4'
Cl Cl 0.1484 0.1585 'International Tables Vol C Tables 4.2.6.8 and 6.1.1.4'
Ru Ru -1.2594 0.8363 'International Tables Vol C Tables 4.2.6.8 and 6.1.1.4'

loop_
_geom_angle_atom_site_label_1
_geom_angle_atom_site_label_2
_geom_angle_atom_site_label_3
_geom_angle
C2 Ru1 C5 80.01(7)
C2 Ru1 C1 37.29(7)
C5 Ru1 C1 67.41(7)
C2 Ru1 C4 67.42(7)
C5 Ru1 C4 37.94(7)
C1 Ru1 C4 79.68(7)
C2 Ru1 C6 68.14(7)
C5 Ru1 C6 37.36(7)
C1 Ru1 C6 37.85(7)
C4 Ru1 C6 68.08(7)
C2 Ru1 C3 38.17(7)
C5 Ru1 C3 68.33(7)
C1 Ru1 C3 68.31(7)
C4 Ru1 C3 37.27(7)
C6 Ru1 C3 81.41(7)
C2 Ru1 S2 157.32(5)
C5 Ru1 S2 99.81(5)
C1 Ru1 S2 161.70(5)
C4 Ru1 S2 98.37(5)
C6 Ru1 S2 124.50(5)
C3 Ru1 S2 120.51(5)
C2 Ru1 S1 128.19(5)
C5 Ru1 S1 113.62(5)
C1 Ru1 S1 99.50(5)
C4 Ru1 S1 149.77(5)
C6 Ru1 S1 92.59(5)
C3 Ru1 S1 166.36(5)
S2 Ru1 S1 72.952(18)
C2 Ru1 Cl1 90.15(5)
C5 Ru1 Cl1 157.26(5)
C1 Ru1 Cl1 115.49(5)
C4 Ru1 Cl1 119.32(5)
C6 Ru1 Cl1 153.06(5)
C3 Ru1 Cl1 91.29(5)
S2 Ru1 Cl1 81.494(17)
S1 Ru1 Cl1 88.601(19)
C13 S2 C12 101.06(10)
C13 S2 Ru1 108.14(7)
C12 S2 Ru1 89.87(6)
F6 P1 F5 90.41(11)
F6 P1 F3 91.46(11)
F5 P1 F3 178.09(11)
F6 P1 F1 179.57(9)
F5 P1 F1 89.40(9)
F3 P1 F1 88.73(9)
F6 P1 F2 89.94(9)
F5 P1 F2 89.55(8)
F3 P1 F2 90.08(8)
F1 P1 F2 89.68(8)
F6 P1 F4 90.32(9)
F5 P1 F4 90.10(8)
F3 P1 F4 90.26(9)
F1 P1 F4 90.06(8)
F2 P1 F4 179.57(9)
S2 C12 S1 102.72(10)
S2 C12 H12A 111.2
S1 C12 H12A 111.2
S2 C12 H12B 111.2
S1 C12 H12B 111.2
H12A C12 H12B 109.1
C3 C8 C10 113.48(17)
C3 C8 C9 108.63(17)
C10 C8 C9 111.34(18)
C3 C8 H8 107.7
C10 C8 H8 107.7
C9 C8 H8 107.7
C3 C4 C5 121.13(18)
C3 C4 Ru1 71.65(11)
C5 C4 Ru1 70.66(11)
C3 C4 H4 118.7
C5 C4 H4 118.7
Ru1 C4 H4 118.7
C4 C3 C2 117.50(17)
C4 C3 C8 122.91(17)
C2 C3 C8 119.57(17)
C4 C3 Ru1 71.07(11)
C2 C3 Ru1 69.87(11)
C8 C3 Ru1 128.75(13)
S2 C13 H13A 109.5
S2 C13 H13B 109.5
H13A C13 H13B 109.5
S2 C13 H13C 109.5
H13A C13 H13C 109.5
H13B C13 H13C 109.5
C1 C2 C3 121.48(18)
C1 C2 Ru1 71.99(11)
C3 C2 Ru1 71.96(11)
C1 C2 H2 118.7
C3 C2 H2 118.7
Ru1 C2 H2 118.7
C2 C1 C6 120.76(18)
C2 C1 Ru1 70.73(11)
C6 C1 Ru1 71.49(11)
C2 C1 H1 118.9
C6 C1 H1 118.9
Ru1 C1 H1 118.9
C6 C7 H7A 109.5
C6 C7 H7B 109.5
H7A C7 H7B 109.5
C6 C7 H7C 109.5
H7A C7 H7C 109.5
H7B C7 H7C 109.5
C6 C5 C4 120.91(18)
C6 C5 Ru1 71.97(11)
C4 C5 Ru1 71.40(11)
C6 C5 H5 119.0
C4 C5 H5 119.0
Ru1 C5 H5 119.0
C5 C6 C1 118.19(17)
C5 C6 C7 121.83(18)
C1 C6 C7 119.96(18)
C5 C6 Ru1 70.67(10)
C1 C6 Ru1 70.66(10)
C7 C6 Ru1 128.67(14)
S1 C11 H11A 109.5
S1 C11 H11B 109.5
H11A C11 H11B 109.5
S1 C11 H11C 109.5
H11A C11 H11C 109.5
H11B C11 H11C 109.5
C8 C10 H10A 109.5
C8 C10 H10B 109.5
H10A C10 H10B 109.5
C8 C10 H10C 109.5
H10A C10 H10C 109.5
H10B C10 H10C 109.5
C8 C9 H9A 109.5
C8 C9 H9B 109.5
H9A C9 H9B 109.5
C8 C9 H9C 109.5
H9A C9 H9C 109.5
H9B C9 H9C 109.5
C11 S1 C12 102.32(10)
C11 S1 Ru1 112.85(8)
C12 S1 Ru1 89.53(7)

loop_
_geom_bond_atom_site_label_1
_geom_bond_atom_site_label_2
_geom_bond_distance
Ru1 C2 2.1867(19)
Ru1 C5 2.1971(18)
Ru1 C1 2.2030(19)
Ru1 C4 2.2069(19)
Ru1 C6 2.2139(18)
Ru1 C3 2.2144(19)
Ru1 S2 2.3861(6)
Ru1 S1 2.3913(6)
Ru1 Cl1 2.3921(6)
S2 C13 1.807(2)
S2 C12 1.814(2)
P1 F6 1.5803(16)
P1 F5 1.5902(15)
P1 F3 1.5946(15)
P1 F1 1.5999(14)
P1 F2 1.6019(14)
P1 F4 1.6054(14)
C12 S1 1.822(2)
C12 H12A 0.9900
C12 H12B 0.9900
C8 C3 1.511(3)
C8 C10 1.525(3)
C8 C9 1.530(3)
C8 H8 1.0000
C4 C3 1.413(3)
C4 C5 1.432(3)
C4 H4 1.0000
C3 C2 1.439(3)
C13 H13A 0.9800
C13 H13B 0.9800
C13 H13C 0.9800
C2 C1 1.403(3)
C2 H2 1.0000
C1 C6 1.433(3)
C1 H1 1.0000
C7 C6 1.505(3)
C7 H7A 0.9800
C7 H7B 0.9800
C7 H7C 0.9800
C5 C6 1.413(3)
C5 H5 1.0000
C11 S1 1.809(2)
C11 H11A 0.9800
C11 H11B 0.9800
C11 H11C 0.9800
C10 H10A 0.9800
C10 H10B 0.9800
C10 H10C 0.9800
C9 H9A 0.9800
C9 H9B 0.9800
C9 H9C 0.9800
